data_7218387
loop_
_publ_author_name
'Qian, Zhiwei'
'Yang, Anjiang'
'Yu, Ting'
'Ma, Lanping'
'Wang, Xin'
'Zhang, Yongliang'
'Shen, Jingkang'
'Meng, Tao'

_publ_section_title
;
 An efficient synthesis of novel dibenzoxdiazepine-fused heterocycles
 through multicomponent reaction
;
_journal_name_full 'RSC Adv.'
_journal_paper_doi 10.1039/C4RA09196E
_journal_year 2014
_chemical_formula_sum 'C22 H14 F3 N3 O2'
_chemical_formula_weight 409.36
_chemical_name_systematic
; 
 ? 
;
_space_group_IT_number 33
_symmetry_space_group_name_Hall 'P 2c -2n'
_symmetry_space_group_name_H-M 'P n a 21'
_atom_sites_solution_hydrogens geom
_atom_sites_solution_primary direct
_atom_sites_solution_secondary difmap
_audit_creation_method SHELXL-97
_cell_angle_alpha 90.00
_cell_angle_beta 90.00
_cell_angle_gamma 90.00
_cell_formula_units_Z 8
_cell_length_a 17.511(14)
_cell_length_b 8.066(6)
_cell_length_c 26.88(2)
_cell_measurement_temperature 296(2)
_cell_volume 3797(5)
_computing_structure_refinement 'SHELXL-97 (Sheldrick, 2008)'
_computing_structure_solution 'SHELXS-97 (Sheldrick, 2008)'
_diffrn_ambient_temperature 296(2)
_diffrn_measured_fraction_theta_full 0.992
_diffrn_measured_fraction_theta_max 0.992
_diffrn_radiation_monochromator graphite
_diffrn_radiation_source 'fine-focus sealed tube'
_diffrn_radiation_type MoK\a
_diffrn_radiation_wavelength 0.71073
_diffrn_reflns_av_R_equivalents 0.0843
_diffrn_reflns_av_sigmaI/netI 0.0914
_diffrn_reflns_limit_h_max 22
_diffrn_reflns_limit_h_min -22
_diffrn_reflns_limit_k_max 10
_diffrn_reflns_limit_k_min -9
_diffrn_reflns_limit_l_max 34
_diffrn_reflns_limit_l_min -34
_diffrn_reflns_number 35922
_diffrn_reflns_theta_full 27.52
_diffrn_reflns_theta_max 27.52
_diffrn_reflns_theta_min 1.52
_exptl_absorpt_coefficient_mu 0.114
_exptl_absorpt_correction_T_max 0.9943
_exptl_absorpt_correction_T_min 0.9776
_exptl_crystal_density_diffrn 1.432
_exptl_crystal_density_method 'not measured'
_exptl_crystal_F_000 1684
_exptl_crystal_size_max 0.20
_exptl_crystal_size_mid 0.07
_exptl_crystal_size_min 0.05
_refine_diff_density_max 0.248
_refine_diff_density_min -0.234
_refine_diff_density_rms 0.045
_refine_ls_abs_structure_details 'Flack H D (1983), Acta Cryst. A39, 876-881'
_refine_ls_abs_structure_Flack 1.1(11)
_refine_ls_extinction_method none
_refine_ls_goodness_of_fit_ref 1.035
_refine_ls_hydrogen_treatment mixed
_refine_ls_matrix_type full
_refine_ls_number_parameters 543
_refine_ls_number_reflns 8610
_refine_ls_number_restraints 1
_refine_ls_restrained_S_all 1.035
_refine_ls_R_factor_all 0.1518
_refine_ls_R_factor_gt 0.0647
_refine_ls_shift/su_max 0.045
_refine_ls_shift/su_mean 0.006
_refine_ls_structure_factor_coef Fsqd
_refine_ls_weighting_details 'calc w=1/[\s^2^(Fo^2^)+(0.0473P)^2^+0.0000P] where P=(Fo^2^+2Fc^2^)/3'
_refine_ls_weighting_scheme calc
_refine_ls_wR_factor_gt 0.1095
_refine_ls_wR_factor_ref 0.1333
_reflns_number_gt 4398
_reflns_number_total 8610
_reflns_threshold_expression >2sigma(I)
_cod_data_source_file c4ra09196e3.cif
_cod_data_source_block mo_2013417_0ma
_cod_original_cell_volume 3796(5)
_cod_original_sg_symbol_H-M Pna21
_cod_database_code 7218387

loop_
_symmetry_equiv_pos_as_xyz
'x, y, z'
'-x, -y, z+1/2'
'-x+1/2, y+1/2, z+1/2'
'x+1/2, -y+1/2, z'

loop_
_atom_site_label
_atom_site_type_symbol
_atom_site_fract_x
_atom_site_fract_y
_atom_site_fract_z
_atom_site_U_iso_or_equiv
_atom_site_adp_type
_atom_site_occupancy
_atom_site_symmetry_multiplicity
_atom_site_calc_flag
_atom_site_refinement_flags
F3' F 0.12825(19) 0.8474(6) 0.66413(13) 0.1218(14) Uani 1 1 d .
F2' F 0.2296(2) 0.9893(5) 0.66856(13) 0.1088(12) Uani 1 1 d .
F1' F 0.2350(2) 0.7284(4) 0.67029(18) 0.0934(13) Uani 1 1 d .
F2 F 0.37888(18) 0.6744(6) 0.53958(14) 0.1285(14) Uani 1 1 d .
F1 F 0.4869(2) 0.7813(4) 0.53496(17) 0.0925(12) Uani 1 1 d .
F3 F 0.4759(3) 0.5229(4) 0.53681(13) 0.1245(15) Uani 1 1 d .
O1' O 0.30612(16) 0.9416(4) 1.03286(12) 0.0527(8) Uani 1 1 d .
O2' O 0.36602(18) 0.7445(4) 0.89409(18) 0.0514(12) Uani 1 1 d .
O1 O 0.56342(15) 0.5481(4) 0.17315(11) 0.0480(7) Uani 1 1 d .
O2 O 0.62609(17) 0.7535(3) 0.31362(18) 0.0489(11) Uani 1 1 d .
C9' C 0.3061(3) 1.2412(7) 1.0397(3) 0.063(2) Uani 1 1 d .
H9' H 0.3049 1.2320 1.0742 0.076 Uiso 1 1 calc R
N3' N 0.30695(15) 0.9621(4) 0.93033(12) 0.0330(8) Uani 1 1 d .
N1' N 0.21321(18) 0.8195(4) 0.98122(14) 0.0379(8) Uani 1 1 d .
N3 N 0.56440(16) 0.5383(4) 0.27625(12) 0.0337(8) Uani 1 1 d .
N2 N 0.3899(2) 0.7891(4) 0.27916(18) 0.0404(11) Uani 1 1 d .
N1 N 0.47181(16) 0.6823(4) 0.22404(13) 0.0339(8) Uani 1 1 d .
C10' C 0.3089(3) 1.3934(8) 1.0183(3) 0.070(2) Uani 1 1 d .
H1 H 0.3085 1.4881 1.0380 0.084 Uiso 1 1 calc R
C8' C 0.3051(3) 1.1008(7) 1.0109(2) 0.0435(14) Uani 1 1 d .
C13' C 0.3092(2) 1.1142(6) 0.96002(19) 0.0313(12) Uani 1 1 d .
C1' C 0.2386(2) 0.8708(5) 0.93474(16) 0.0355(10) Uani 1 1 d .
C2' C 0.1864(2) 0.8115(6) 0.90076(16) 0.0349(10) Uani 1 1 d .
C14' C 0.1856(2) 0.8313(5) 0.84670(16) 0.0361(10) Uani 1 1 d .
C19' C 0.2332(2) 0.9464(6) 0.82253(18) 0.0448(11) Uani 1 1 d .
H13 H 0.2644 1.0155 0.8413 0.054 Uiso 1 1 calc R
C18' C 0.2343(2) 0.9581(5) 0.77118(18) 0.0467(11) Uani 1 1 d .
H14 H 0.2661 1.0350 0.7558 0.056 Uiso 1 1 calc R
C17' C 0.1882(2) 0.8554(6) 0.74263(15) 0.0424(11) Uani 1 1 d .
C20' C 0.1937(3) 0.8573(8) 0.6874(2) 0.0668(16) Uani 1 1 d .
C7' C 0.2408(2) 0.8493(5) 1.02852(18) 0.0463(11) Uani 1 1 d .
C3' C 0.1469(2) 0.7241(5) 0.9724(3) 0.0435(14) Uani 1 1 d .
C4' C 0.1110(3) 0.6523(6) 1.0143(2) 0.0575(13) Uani 1 1 d .
H2 H 0.0673 0.5884 1.0102 0.069 Uiso 1 1 calc R
C5' C 0.1403(3) 0.6765(7) 1.0608(2) 0.0692(15) Uani 1 1 d .
H3 H 0.1168 0.6264 1.0879 0.083 Uiso 1 1 calc R
C6' C 0.2061(3) 0.7766(6) 1.0687(3) 0.0572(16) Uani 1 1 d .
H4 H 0.2253 0.7924 1.1006 0.069 Uiso 1 1 calc R
N2' N 0.1307(2) 0.7185(4) 0.92407(19) 0.0434(11) Uani 1 1 d .
C11' C 0.3123(3) 1.4074(6) 0.9675(2) 0.0516(16) Uani 1 1 d .
H7 H 0.3143 1.5121 0.9531 0.062 Uiso 1 1 calc R
C12' C 0.3129(2) 1.2683(5) 0.9373(2) 0.0437(15) Uani 1 1 d .
H6 H 0.3156 1.2779 0.9029 0.052 Uiso 1 1 calc R
C21' C 0.3714(2) 0.8830(6) 0.91079(16) 0.0376(10) Uani 1 1 d .
C22' C 0.4438(2) 0.9822(5) 0.9109(2) 0.0541(12) Uani 1 1 d .
H9 H 0.4860 0.9112 0.9028 0.081 Uiso 1 1 calc R
H8 H 0.4516 1.0293 0.9433 0.081 Uiso 1 1 calc R
H10 H 0.4402 1.0694 0.8867 0.081 Uiso 1 1 calc R
C15' C 0.1360(2) 0.7348(5) 0.8170(3) 0.0436(15) Uani 1 1 d .
H12 H 0.1022 0.6617 0.8322 0.052 Uiso 1 1 calc R
C16' C 0.1370(3) 0.7472(5) 0.7668(3) 0.0485(18) Uani 1 1 d .
H11 H 0.1035 0.6835 0.7480 0.058 Uiso 1 1 calc R
C10 C 0.5607(3) 0.0985(7) 0.1932(3) 0.0604(18) Uani 1 1 d .
H15 H 0.5587 0.0015 0.1745 0.072 Uiso 1 1 calc R
C11 C 0.5665(3) 0.0862(7) 0.2452(2) 0.0567(17) Uani 1 1 d .
H21 H 0.5695 -0.0161 0.2611 0.068 Uiso 1 1 calc R
C12 C 0.5676(3) 0.2321(6) 0.2717(2) 0.0420(15) Uani 1 1 d .
H22 H 0.5693 0.2266 0.3063 0.050 Uiso 1 1 calc R
C13 C 0.5664(2) 0.3843(7) 0.24975(19) 0.0392(13) Uani 1 1 d .
C1 C 0.4963(2) 0.6307(5) 0.27136(15) 0.0309(9) Uani 1 1 d .
C2 C 0.4439(2) 0.6957(5) 0.30410(17) 0.0322(10) Uani 1 1 d .
C14 C 0.4427(2) 0.6771(5) 0.35886(15) 0.0317(10) Uani 1 1 d .
C19 C 0.4888(2) 0.5642(5) 0.38368(16) 0.0414(11) Uani 1 1 d .
H28 H 0.5205 0.4945 0.3654 0.050 Uiso 1 1 calc R
C18 C 0.4885(2) 0.5535(5) 0.43503(17) 0.0431(11) Uani 1 1 d .
H29 H 0.5201 0.4778 0.4511 0.052 Uiso 1 1 calc R
C17 C 0.4407(2) 0.6566(5) 0.46261(16) 0.0386(10) Uani 1 1 d .
C20 C 0.4454(3) 0.6561(7) 0.51774(18) 0.0551(14) Uani 1 1 d .
C3 C 0.4065(3) 0.7767(5) 0.2313(2) 0.0374(13) Uani 1 1 d .
C7 C 0.4994(2) 0.6466(5) 0.17675(17) 0.0407(10) Uani 1 1 d .
C8 C 0.5621(2) 0.3925(6) 0.1975(2) 0.0412(13) Uani 1 1 d .
C22 C 0.7014(2) 0.5156(5) 0.2957(2) 0.0564(13) Uani 1 1 d .
H22A H 0.7444 0.5893 0.2946 0.085 Uiso 1 1 calc R
H22B H 0.7023 0.4446 0.2670 0.085 Uiso 1 1 calc R
H22C H 0.7040 0.4493 0.3253 0.085 Uiso 1 1 calc R
C9 C 0.5580(3) 0.2493(6) 0.1685(3) 0.0583(19) Uani 1 1 d .
H20 H 0.5536 0.2548 0.1341 0.070 Uiso 1 1 calc R
C6 C 0.4649(3) 0.7136(7) 0.1376(2) 0.0558(15) Uani 1 1 d .
H25 H 0.4833 0.6910 0.1059 0.067 Uiso 1 1 calc R
C5 C 0.4009(3) 0.8187(7) 0.1433(2) 0.0576(14) Uani 1 1 d .
H24 H 0.3790 0.8677 0.1154 0.069 Uiso 1 1 calc R
C4 C 0.3709(2) 0.8490(5) 0.18919(19) 0.0520(12) Uani 1 1 d .
H23 H 0.3279 0.9157 0.1928 0.062 Uiso 1 1 calc R
C15 C 0.3942(3) 0.7753(5) 0.3866(2) 0.0391(14) Uani 1 1 d .
H27 H 0.3613 0.8484 0.3706 0.047 Uiso 1 1 calc R
C16 C 0.3939(3) 0.7660(6) 0.4392(2) 0.0457(16) Uani 1 1 d .
H26 H 0.3619 0.8344 0.4576 0.055 Uiso 1 1 calc R
C21 C 0.6293(2) 0.6141(5) 0.29584(16) 0.0371(10) Uani 1 1 d .

loop_
_atom_site_aniso_label
_atom_site_aniso_U_11
_atom_site_aniso_U_22
_atom_site_aniso_U_33
_atom_site_aniso_U_23
_atom_site_aniso_U_13
_atom_site_aniso_U_12
F3' 0.074(2) 0.234(4) 0.057(2) -0.003(3) -0.0217(19) 0.026(3)
F2' 0.161(3) 0.106(3) 0.060(2) 0.017(2) 0.003(2) -0.031(2)
F1' 0.115(3) 0.107(3) 0.058(3) -0.012(2) 0.014(2) 0.036(2)
F2 0.065(2) 0.268(5) 0.053(2) 0.002(3) 0.0213(18) -0.001(3)
F1 0.119(3) 0.100(3) 0.058(3) -0.005(2) -0.021(2) -0.036(2)
F3 0.234(5) 0.087(2) 0.0527(19) 0.021(2) -0.009(3) 0.024(3)
O1' 0.054(2) 0.057(2) 0.0469(18) 0.0054(17) -0.0073(15) -0.0089(16)
O2' 0.0391(18) 0.043(2) 0.072(3) -0.0111(16) 0.0124(19) 0.0018(13)
O1 0.0504(18) 0.0509(19) 0.0427(18) 0.0038(16) 0.0086(15) 0.0062(15)
O2 0.0440(19) 0.041(3) 0.061(3) -0.0063(15) -0.0100(18) -0.0013(14)
C9' 0.065(4) 0.065(5) 0.059(5) -0.026(3) 0.016(4) -0.014(3)
N3' 0.0228(17) 0.0361(19) 0.040(2) -0.0046(17) 0.0020(15) -0.0046(14)
N1' 0.0365(19) 0.038(2) 0.039(2) 0.001(2) 0.005(2) 0.0033(17)
N3 0.0266(17) 0.0302(18) 0.044(2) -0.0048(17) -0.0017(15) -0.0012(14)
N2 0.0314(19) 0.039(2) 0.051(3) 0.004(2) -0.0022(19) 0.0113(17)
N1 0.0333(18) 0.030(2) 0.038(2) 0.003(2) -0.0046(18) 0.0018(15)
C10' 0.068(4) 0.053(4) 0.090(6) -0.036(4) 0.018(3) -0.007(3)
C8' 0.041(3) 0.046(4) 0.044(4) 0.000(3) -0.001(2) -0.015(2)
C13' 0.025(2) 0.024(3) 0.045(3) -0.008(2) 0.0027(19) -0.0010(18)
C1' 0.031(2) 0.035(2) 0.041(3) 0.002(2) 0.006(2) -0.0023(19)
C2' 0.026(2) 0.035(3) 0.044(3) -0.002(2) 0.007(2) -0.007(2)
C14' 0.020(2) 0.042(3) 0.046(3) -0.006(2) 0.006(2) 0.0035(19)
C19' 0.037(2) 0.052(3) 0.046(3) -0.003(2) -0.007(2) -0.001(2)
C18' 0.039(3) 0.046(3) 0.055(3) 0.008(2) 0.003(2) -0.001(2)
C17' 0.031(2) 0.055(3) 0.042(3) -0.005(2) -0.002(2) 0.015(2)
C20' 0.050(3) 0.096(5) 0.055(4) -0.004(3) -0.002(3) 0.014(3)
C7' 0.046(3) 0.046(3) 0.047(3) 0.008(2) 0.001(2) -0.007(2)
C3' 0.025(2) 0.044(3) 0.061(4) 0.001(3) 0.008(3) -0.007(2)
C4' 0.044(3) 0.058(3) 0.071(4) 0.006(3) 0.021(3) -0.005(2)
C5' 0.068(4) 0.085(4) 0.055(4) 0.024(3) 0.022(3) -0.004(3)
C6' 0.061(3) 0.069(4) 0.042(4) 0.004(3) 0.012(3) 0.003(3)
N2' 0.039(2) 0.041(2) 0.050(3) -0.005(2) 0.008(2) -0.0082(18)
C11' 0.056(3) 0.021(3) 0.078(5) -0.003(3) 0.012(3) 0.001(2)
C12' 0.035(3) 0.035(3) 0.061(5) 0.003(3) 0.003(3) -0.0022(19)
C21' 0.030(2) 0.044(3) 0.039(2) 0.004(2) -0.001(2) 0.002(2)
C22' 0.026(2) 0.054(3) 0.082(3) -0.006(3) 0.011(2) 0.003(2)
C15' 0.030(2) 0.049(3) 0.052(4) -0.009(2) -0.003(2) -0.008(2)
C16' 0.037(3) 0.044(4) 0.064(5) -0.015(3) -0.007(3) -0.005(2)
C10 0.063(4) 0.048(4) 0.069(5) -0.017(3) -0.007(3) 0.011(3)
C11 0.049(3) 0.046(4) 0.075(5) 0.000(3) -0.005(3) 0.017(2)
C12 0.037(3) 0.040(3) 0.049(4) 0.001(2) -0.007(3) 0.009(2)
C13 0.028(2) 0.052(4) 0.038(3) -0.007(3) -0.0044(19) 0.003(2)
C1 0.030(2) 0.029(2) 0.034(2) 0.000(2) -0.009(2) 0.0001(18)
C2 0.028(2) 0.026(2) 0.043(3) -0.003(2) -0.002(2) -0.0020(18)
C14 0.026(2) 0.028(2) 0.041(3) 0.001(2) 0.0026(19) -0.0052(18)
C19 0.035(2) 0.041(3) 0.048(3) 0.002(2) -0.001(2) 0.010(2)
C18 0.037(2) 0.047(3) 0.046(3) 0.009(2) -0.001(2) -0.003(2)
C17 0.036(2) 0.037(3) 0.043(3) 0.002(2) 0.003(2) -0.008(2)
C20 0.058(3) 0.059(4) 0.048(3) 0.011(3) -0.006(3) -0.007(3)
C3 0.038(3) 0.027(2) 0.048(4) 0.002(2) -0.009(3) 0.003(2)
C7 0.040(2) 0.036(3) 0.046(3) -0.002(2) -0.002(2) -0.006(2)
C8 0.035(3) 0.041(3) 0.048(4) -0.005(3) 0.000(2) 0.005(2)
C22 0.027(2) 0.062(3) 0.081(4) -0.001(3) -0.004(2) 0.004(2)
C9 0.067(4) 0.059(5) 0.049(5) -0.017(3) 0.005(3) 0.010(3)
C6 0.061(3) 0.057(3) 0.049(4) 0.017(3) -0.012(3) 0.001(3)
C5 0.063(3) 0.050(3) 0.060(4) 0.011(3) -0.027(3) -0.001(3)
C4 0.046(3) 0.053(3) 0.057(3) 0.008(3) -0.014(3) 0.013(2)
C15 0.027(2) 0.039(3) 0.052(4) 0.003(2) -0.004(2) 0.000(2)
C16 0.030(3) 0.065(4) 0.042(4) -0.012(3) 0.005(3) 0.002(2)
C21 0.032(2) 0.034(3) 0.046(3) 0.007(2) 0.002(2) -0.0037(19)

loop_
_atom_type_symbol
_atom_type_description
_atom_type_scat_dispersion_real
_atom_type_scat_dispersion_imag
_atom_type_scat_source
C C 0.0033 0.0016 'International Tables Vol C Tables 4.2.6.8 and 6.1.1.4'
H H 0.0000 0.0000 'International Tables Vol C Tables 4.2.6.8 and 6.1.1.4'
N N 0.0061 0.0033 'International Tables Vol C Tables 4.2.6.8 and 6.1.1.4'
O O 0.0106 0.0060 'International Tables Vol C Tables 4.2.6.8 and 6.1.1.4'
F F 0.0171 0.0103 'International Tables Vol C Tables 4.2.6.8 and 6.1.1.4'

loop_
_geom_angle_atom_site_label_1
_geom_angle_atom_site_label_2
_geom_angle_atom_site_label_3
_geom_angle
C7' O1' C8' 116.6(3)
C7 O1 C8 117.7(3)
C10' C9' C8' 120.5(8)
C10' C9' H9' 119.8
C8' C9' H9' 119.8
C21' N3' C1' 118.6(3)
C21' N3' C13' 124.4(3)
C1' N3' C13' 114.5(3)
C7' N1' C1' 131.6(3)
C7' N1' C3' 122.5(4)
C1' N1' C3' 105.9(4)
C21 N3 C1 119.5(3)
C21 N3 C13 123.2(3)
C1 N3 C13 115.6(3)
C3 N2 C2 106.3(4)
C3 N1 C7 121.9(4)
C3 N1 C1 106.7(4)
C7 N1 C1 131.3(3)
C9' C10' C11' 120.0(7)
C9' C10' H1 120.0
C11' C10' H1 120.0
C9' C8' C13' 119.8(6)
C9' C8' O1' 121.0(6)
C13' C8' O1' 119.1(5)
C8' C13' C12' 120.8(5)
C8' C13' N3' 118.4(5)
C12' C13' N3' 120.8(5)
C2' C1' N1' 106.3(3)
C2' C1' N3' 133.5(4)
N1' C1' N3' 120.2(4)
C1' C2' N2' 110.9(4)
C1' C2' C14' 128.9(4)
N2' C2' C14' 120.2(4)
C19' C14' C15' 117.8(5)
C19' C14' C2' 121.7(4)
C15' C14' C2' 120.5(4)
C18' C19' C14' 120.9(4)
C18' C19' H13 119.5
C14' C19' H13 119.5
C19' C18' C17' 120.1(4)
C19' C18' H14 119.9
C17' C18' H14 119.9
C18' C17' C16' 119.0(5)
C18' C17' C20' 120.5(5)
C16' C17' C20' 120.5(5)
F3' C20' F2' 106.3(5)
F3' C20' F1' 105.2(5)
F2' C20' F1' 103.5(5)
F3' C20' C17' 114.8(5)
F2' C20' C17' 114.6(5)
F1' C20' C17' 111.5(5)
C6' C7' O1' 122.4(5)
C6' C7' N1' 119.7(4)
O1' C7' N1' 117.7(4)
N2' C3' N1' 111.0(5)
N2' C3' C4' 132.0(5)
N1' C3' C4' 117.0(6)
C5' C4' C3' 120.2(5)
C5' C4' H2 119.9
C3' C4' H2 119.9
C4' C5' C6' 121.6(5)
C4' C5' H3 119.2
C6' C5' H3 119.2
C7' C6' C5' 118.9(6)
C7' C6' H4 120.6
C5' C6' H4 120.6
C3' N2' C2' 105.9(4)
C10' C11' C12' 121.2(6)
C10' C11' H7 119.4
C12' C11' H7 119.4
C13' C12' C11' 117.8(6)
C13' C12' H6 121.1
C11' C12' H6 121.1
O2' C21' N3' 119.9(4)
O2' C21' C22' 124.1(4)
N3' C21' C22' 116.0(4)
C21' C22' H9 109.5
C21' C22' H8 109.5
H9 C22' H8 109.5
C21' C22' H10 109.5
H9 C22' H10 109.5
H8 C22' H10 109.5
C16' C15' C14' 121.0(5)
C16' C15' H12 119.5
C14' C15' H12 119.5
C15' C16' C17' 120.9(5)
C15' C16' H11 119.5
C17' C16' H11 119.5
C9 C10 C11 122.7(7)
C9 C10 H15 118.7
C11 C10 H15 118.7
C12 C11 C10 117.1(6)
C12 C11 H21 121.5
C10 C11 H21 121.4
C13 C12 C11 123.1(7)
C13 C12 H22 118.4
C11 C12 H22 118.4
C12 C13 C8 118.4(6)
C12 C13 N3 124.5(5)
C8 C13 N3 117.0(5)
C2 C1 N1 105.2(3)
C2 C1 N3 134.8(4)
N1 C1 N3 119.9(3)
C1 C2 N2 110.7(4)
C1 C2 C14 127.4(4)
N2 C2 C14 121.9(4)
C15 C14 C19 118.3(4)
C15 C14 C2 119.2(4)
C19 C14 C2 122.4(4)
C18 C19 C14 121.2(4)
C18 C19 H28 119.4
C14 C19 H28 119.4
C19 C18 C17 119.7(4)
C19 C18 H29 120.1
C17 C18 H29 120.1
C16 C17 C18 120.2(4)
C16 C17 C20 119.9(5)
C18 C17 C20 119.7(4)
F3 C20 F2 106.3(5)
F3 C20 F1 105.3(5)
F2 C20 F1 104.1(5)
F3 C20 C17 114.7(5)
F2 C20 C17 113.4(4)
F1 C20 C17 112.1(4)
N2 C3 N1 111.0(4)
N2 C3 C4 130.4(4)
N1 C3 C4 118.5(5)
C6 C7 O1 123.3(5)
C6 C7 N1 118.8(4)
O1 C7 N1 117.8(4)
C9 C8 C13 121.4(6)
C9 C8 O1 118.5(5)
C13 C8 O1 120.1(5)
C21 C22 H22A 109.5
C21 C22 H22B 109.5
H22A C22 H22B 109.5
C21 C22 H22C 109.5
H22A C22 H22C 109.5
H22B C22 H22C 109.5
C10 C9 C8 117.3(7)
C10 C9 H20 121.3
C8 C9 H20 121.3
C7 C6 C5 121.2(6)
C7 C6 H25 119.4
C5 C6 H25 119.4
C4 C5 C6 120.8(5)
C4 C5 H24 119.6
C6 C5 H24 119.6
C5 C4 C3 118.6(4)
C5 C4 H23 120.7
C3 C4 H23 120.7
C14 C15 C16 120.7(5)
C14 C15 H27 119.6
C16 C15 H27 119.6
C17 C16 C15 119.7(5)
C17 C16 H26 120.2
C15 C16 H26 120.1
O2 C21 N3 120.9(4)
O2 C21 C22 122.0(4)
N3 C21 C22 117.1(4)

loop_
_geom_bond_atom_site_label_1
_geom_bond_atom_site_label_2
_geom_bond_distance
F3' C20' 1.307(6)
F2' C20' 1.336(6)
F1' C20' 1.348(6)
F2 C20 1.312(5)
F1 C20 1.328(6)
F3 C20 1.305(6)
O1' C7' 1.369(5)
O1' C8' 1.413(6)
O2' C21' 1.208(5)
O1 C7 1.377(5)
O1 C8 1.415(6)
O2 C21 1.223(5)
C9' C10' 1.358(8)
C9' C8' 1.372(7)
C9' H9' 0.9300
N3' C21' 1.399(5)
N3' C1' 1.410(4)
N3' C13' 1.464(6)
N1' C7' 1.381(6)
N1' C1' 1.389(5)
N1' C3' 1.412(6)
N3 C21 1.394(5)
N3 C1 1.412(4)
N3 C13 1.432(6)
N2 C3 1.323(7)
N2 C2 1.382(5)
N1 C3 1.387(5)
N1 C7 1.390(5)
N1 C1 1.405(5)
C10' C11' 1.369(8)
C10' H1 0.9300
C8' C13' 1.374(7)
C13' C12' 1.387(6)
C1' C2' 1.378(5)
C2' N2' 1.381(6)
C2' C14' 1.462(6)
C14' C19' 1.407(6)
C14' C15' 1.412(6)
C19' C18' 1.383(6)
C19' H13 0.9300
C18' C17' 1.389(6)
C18' H14 0.9300
C17' C16' 1.409(7)
C17' C20' 1.489(7)
C7' C6' 1.372(7)
C3' N2' 1.331(8)
C3' C4' 1.414(8)
C4' C5' 1.363(7)
C4' H2 0.9300
C5' C6' 1.423(7)
C5' H3 0.9300
C6' H4 0.9300
C11' C12' 1.386(7)
C11' H7 0.9300
C12' H6 0.9300
C21' C22' 1.499(5)
C22' H9 0.9600
C22' H8 0.9600
C22' H10 0.9600
C15' C16' 1.353(10)
C15' H12 0.9300
C16' H11 0.9300
C10 C9 1.385(7)
C10 C11 1.407(8)
C10 H15 0.9300
C11 C12 1.376(7)
C11 H21 0.9300
C12 C13 1.362(6)
C12 H22 0.9300
C13 C8 1.409(7)
C1 C2 1.375(5)
C2 C14 1.480(6)
C14 C15 1.381(6)
C14 C19 1.387(6)
C19 C18 1.383(5)
C19 H28 0.9300
C18 C17 1.394(6)
C18 H29 0.9300
C17 C16 1.358(6)
C17 C20 1.484(6)
C3 C4 1.418(7)
C7 C6 1.328(7)
C8 C9 1.394(7)
C22 C21 1.492(5)
C22 H22A 0.9600
C22 H22B 0.9600
C22 H22C 0.9600
C9 H20 0.9300
C6 C5 1.415(7)
C6 H25 0.9300
C5 C4 1.362(6)
C5 H24 0.9300
C4 H23 0.9300
C15 C16 1.415(9)
C15 H27 0.9300
C16 H26 0.9300

loop_
_geom_torsion_atom_site_label_1
_geom_torsion_atom_site_label_2
_geom_torsion_atom_site_label_3
_geom_torsion_atom_site_label_4
_geom_torsion
C8' C9' C10' C11' -1.3(9)
C10' C9' C8' C13' 1.8(9)
C10' C9' C8' O1' 176.7(4)
C7' O1' C8' C9' 111.2(5)
C7' O1' C8' C13' -73.9(5)
C9' C8' C13' C12' -1.2(8)
O1' C8' C13' C12' -176.2(4)
C9' C8' C13' N3' -179.2(4)
O1' C8' C13' N3' 5.8(6)
C21' N3' C13' C8' -98.8(5)
C1' N3' C13' C8' 62.8(5)
C21' N3' C13' C12' 83.2(5)
C1' N3' C13' C12' -115.2(4)
C7' N1' C1' C2' -176.7(4)
C3' N1' C1' C2' 2.3(4)
C7' N1' C1' N3' 4.6(6)
C3' N1' C1' N3' -176.5(3)
C21' N3' C1' C2' -71.6(6)
C13' N3' C1' C2' 125.7(5)
C21' N3' C1' N1' 106.8(4)
C13' N3' C1' N1' -56.0(5)
N1' C1' C2' N2' -2.5(5)
N3' C1' C2' N2' 176.0(4)
N1' C1' C2' C14' 179.5(4)
N3' C1' C2' C14' -2.0(8)
C1' C2' C14' C19' -12.9(7)
N2' C2' C14' C19' 169.2(4)
C1' C2' C14' C15' 167.5(4)
N2' C2' C14' C15' -10.4(6)
C15' C14' C19' C18' -3.4(6)
C2' C14' C19' C18' 177.0(4)
C14' C19' C18' C17' -0.1(7)
C19' C18' C17' C16' 4.0(6)
C19' C18' C17' C20' -174.9(4)
C18' C17' C20' F3' -139.8(5)
C16' C17' C20' F3' 41.4(7)
C18' C17' C20' F2' -16.3(7)
C16' C17' C20' F2' 164.8(4)
C18' C17' C20' F1' 100.7(6)
C16' C17' C20' F1' -78.1(6)
C8' O1' C7' C6' -128.7(5)
C8' O1' C7' N1' 56.3(5)
C1' N1' C7' C6' -177.2(4)
C3' N1' C7' C6' 4.0(6)
C1' N1' C7' O1' -2.1(6)
C3' N1' C7' O1' 179.1(4)
C7' N1' C3' N2' 177.7(4)
C1' N1' C3' N2' -1.3(5)
C7' N1' C3' C4' -2.8(6)
C1' N1' C3' C4' 178.1(4)
N2' C3' C4' C5' 179.3(5)
N1' C3' C4' C5' 0.1(7)
C3' C4' C5' C6' 1.5(8)
O1' C7' C6' C5' -177.2(4)
N1' C7' C6' C5' -2.3(7)
C4' C5' C6' C7' -0.4(8)
N1' C3' N2' C2' -0.2(5)
C4' C3' N2' C2' -179.5(5)
C1' C2' N2' C3' 1.7(5)
C14' C2' N2' C3' 179.9(4)
C9' C10' C11' C12' 0.1(9)
C8' C13' C12' C11' 0.0(7)
N3' C13' C12' C11' 178.0(4)
C10' C11' C12' C13' 0.6(8)
C1' N3' C21' O2' 6.5(6)
C13' N3' C21' O2' 167.4(5)
C1' N3' C21' C22' -175.2(4)
C13' N3' C21' C22' -14.3(6)
C19' C14' C15' C16' 3.1(7)
C2' C14' C15' C16' -177.2(4)
C14' C15' C16' C17' 0.7(7)
C18' C17' C16' C15' -4.3(7)
C20' C17' C16' C15' 174.6(5)
C9 C10 C11 C12 1.5(8)
C10 C11 C12 C13 -2.7(8)
C11 C12 C13 C8 1.5(8)
C11 C12 C13 N3 177.3(4)
C21 N3 C13 C12 82.4(6)
C1 N3 C13 C12 -112.5(5)
C21 N3 C13 C8 -101.7(5)
C1 N3 C13 C8 63.4(5)
C3 N1 C1 C2 0.6(4)
C7 N1 C1 C2 -175.7(4)
C3 N1 C1 N3 -176.8(3)
C7 N1 C1 N3 6.9(6)
C21 N3 C1 C2 -69.9(6)
C13 N3 C1 C2 124.4(5)
C21 N3 C1 N1 106.6(4)
C13 N3 C1 N1 -59.2(5)
N1 C1 C2 N2 -1.9(4)
N3 C1 C2 N2 174.9(4)
N1 C1 C2 C14 179.4(4)
N3 C1 C2 C14 -3.8(7)
C3 N2 C2 C1 2.6(5)
C3 N2 C2 C14 -178.7(4)
C1 C2 C14 C15 168.3(4)
N2 C2 C14 C15 -10.3(6)
C1 C2 C14 C19 -11.7(7)
N2 C2 C14 C19 169.8(4)
C15 C14 C19 C18 -2.3(6)
C2 C14 C19 C18 177.7(4)
C14 C19 C18 C17 0.6(7)
C19 C18 C17 C16 0.7(6)
C19 C18 C17 C20 -174.5(4)
C16 C17 C20 F3 163.6(4)
C18 C17 C20 F3 -21.2(7)
C16 C17 C20 F2 41.2(7)
C18 C17 C20 F2 -143.6(5)
C16 C17 C20 F1 -76.4(6)
C18 C17 C20 F1 98.8(6)
C2 N2 C3 N1 -2.2(5)
C2 N2 C3 C4 -178.9(5)
C7 N1 C3 N2 177.8(4)
C1 N1 C3 N2 1.0(5)
C7 N1 C3 C4 -5.1(6)
C1 N1 C3 C4 178.2(4)
C8 O1 C7 C6 -128.8(5)
C8 O1 C7 N1 53.8(5)
C3 N1 C7 C6 4.3(6)
C1 N1 C7 C6 -179.8(4)
C3 N1 C7 O1 -178.2(3)
C1 N1 C7 O1 -2.4(6)
C12 C13 C8 C9 0.9(7)
N3 C13 C8 C9 -175.3(4)
C12 C13 C8 O1 -177.8(4)
N3 C13 C8 O1 6.1(6)
C7 O1 C8 C9 109.0(5)
C7 O1 C8 C13 -72.3(5)
C11 C10 C9 C8 0.7(9)
C13 C8 C9 C10 -1.9(8)
O1 C8 C9 C10 176.8(4)
O1 C7 C6 C5 -177.8(4)
N1 C7 C6 C5 -0.5(7)
C7 C6 C5 C4 -2.6(8)
C6 C5 C4 C3 1.8(8)
N2 C3 C4 C5 178.5(5)
N1 C3 C4 C5 1.9(7)
C19 C14 C15 C16 2.7(6)
C2 C14 C15 C16 -177.2(4)
C18 C17 C16 C15 -0.3(7)
C20 C17 C16 C15 174.9(4)
C14 C15 C16 C17 -1.5(7)
C1 N3 C21 O2 7.7(6)
C13 N3 C21 O2 172.3(5)
C1 N3 C21 C22 -174.4(4)
C13 N3 C21 C22 -9.8(6)
